data_7008525
loop_
_publ_author_name
'Naskar, Subhendu'
'Mishra, Dipankar'
'Chattopadhyay, Shyamal Kumar'
'Corbella, Montserrat'
'Blake, Alexander J.'

_publ_section_title
;
 Versatility of 2,6-diacetylpyridine (dap) hydrazones in stabilizing
 uncommon coordination geometries of Mn(II): synthesis, spectroscopic,
 magnetic and structural characterization.
;
_journal_issue 14
_journal_name_full 'Dalton transactions (Cambridge, England : 2003)'
_journal_page_first 2428
_journal_page_last 2435
_journal_paper_doi 10.1039/b503891j
_journal_year 2005
_chemical_formula_moiety 'C23 H19 Mn N7 O2'
_chemical_formula_sum 'C23 H19 Mn N7 O2'
_chemical_formula_weight 480.39
_space_group_IT_number 15
_symmetry_cell_setting monoclinic
_symmetry_Int_Tables_number 15
_symmetry_space_group_name_Hall '-I 2ya'
_symmetry_space_group_name_H-M 'I 1 2/a 1'
_atom_sites_solution_hydrogens 'Methyl and OH from delta-F; others placed geometrically'
_atom_sites_solution_primary direct
_atom_sites_solution_secondary difmap
_audit_creation_method SHELXL-97
_cell_angle_alpha 90.00
_cell_angle_beta 96.499(5)
_cell_angle_gamma 90.00
_cell_formula_units_Z 4
_cell_length_a 12.663(4)
_cell_length_b 10.626(3)
_cell_length_c 16.510(5)
_cell_measurement_reflns_used 3651
_cell_measurement_temperature 150(2)
_cell_measurement_theta_max 27.4
_cell_measurement_theta_min 2.3
_cell_volume 2207.3(11)
_computing_cell_refinement 'Bruker SAINT version 6.36a (Bruker, 2002)'
_computing_data_collection 'Bruker SMART version 5.624 (Bruker, 2001)'
_computing_data_reduction 'Bruker SAINT; Bruker SHELXTL (Bruker, 2001)'
_computing_molecular_graphics 'Bruker SHELXTL'
_computing_publication_material 'SHELXL-97; enCIFer (CCDC, 2003); PLATON (Spek, 2003)'
_computing_structure_refinement 'SHELXL-97 (Sheldrick, 1997); ROTAX; WinGX'
_computing_structure_solution 'SHELXS-97 (Sheldrick, 1990)'
_diffrn_ambient_temperature 150(2)
_diffrn_measured_fraction_theta_full 0.967
_diffrn_measured_fraction_theta_max 0.967
_diffrn_measurement_device_type 'Bruker SMART1000 CCD area detector'
_diffrn_measurement_method omega
_diffrn_radiation_monochromator graphite
_diffrn_radiation_probe x-ray
_diffrn_radiation_type MoK\a
_diffrn_radiation_wavelength 0.71073
_diffrn_reflns_av_R_equivalents 0.063
_diffrn_reflns_av_sigmaI/netI 0.051
_diffrn_reflns_limit_h_max 16
_diffrn_reflns_limit_h_min -16
_diffrn_reflns_limit_k_max 13
_diffrn_reflns_limit_k_min -13
_diffrn_reflns_limit_l_max 21
_diffrn_reflns_limit_l_min -21
_diffrn_reflns_number 2463
_diffrn_reflns_theta_full 27.48
_diffrn_reflns_theta_max 27.48
_diffrn_reflns_theta_min 2.28
_diffrn_source 'normal-focus sealed tube'
_diffrn_standards_decay_% 0
_exptl_absorpt_coefficient_mu 0.634
_exptl_absorpt_correction_type none
_exptl_crystal_colour orange
_exptl_crystal_density_diffrn 1.446
_exptl_crystal_density_method 'not measured'
_exptl_crystal_description lath
_exptl_crystal_F_000 988
_exptl_crystal_size_max 0.50
_exptl_crystal_size_mid 0.16
_exptl_crystal_size_min 0.10
_refine_diff_density_max 1.45
_refine_diff_density_min -1.45
_refine_diff_density_rms 0.12
_refine_ls_extinction_method none
_refine_ls_goodness_of_fit_ref 1.07
_refine_ls_hydrogen_treatment 'rigid rotating group; riding model'
_refine_ls_matrix_type full
_refine_ls_number_parameters 153
_refine_ls_number_reflns 9036
_refine_ls_number_restraints 0
_refine_ls_restrained_S_all 1.07
_refine_ls_R_factor_all 0.0811
_refine_ls_R_factor_gt 0.0627
_refine_ls_shift/su_max 0.001
_refine_ls_shift/su_mean 0.000
_refine_ls_structure_factor_coef Fsqd
_refine_ls_weighting_details 'calc w=1/[\s^2^(Fo^2^)+(0.116P)^2^+2.25P] where P=(Fo^2^+2Fc^2^)/3'
_refine_ls_weighting_scheme calc
_refine_ls_wR_factor_gt 0.187
_refine_ls_wR_factor_ref 0.197
_reflns_number_gt 6771
_reflns_number_total 9036
_reflns_threshold_expression >2sigma(I)
_cod_data_source_file b503891j.txt
_cod_data_source_block MN2ANT
_cod_original_cell_volume 2207(2)
_cod_original_sg_symbol_H-M I2/a
_cod_database_code 7008525

loop_
_symmetry_equiv_pos_as_xyz
'x, y, z'
'-x+1/2, y, -z'
'x+1/2, y+1/2, z+1/2'
'-x+1, y+1/2, -z+1/2'
'-x, -y, -z'
'x-1/2, -y, z'
'-x+1/2, -y+1/2, -z+1/2'
'x, -y+1/2, z+1/2'

loop_
_atom_site_label
_atom_site_type_symbol
_atom_site_fract_x
_atom_site_fract_y
_atom_site_fract_z
_atom_site_U_iso_or_equiv
_atom_site_adp_type
_atom_site_occupancy
_atom_site_symmetry_multiplicity
_atom_site_calc_flag
_atom_site_refinement_flags
_atom_site_disorder_assembly
_atom_site_disorder_group
Mn Mn 0.7500 0.04493(4) 1.0000 0.02152(15) Uani 1 2 d S . .
O2 O 0.83355(12) -0.10633(14) 0.94118(10) 0.0272(4) Uani 1 1 d . . .
N3 N 0.88498(15) 0.12680(17) 0.93741(12) 0.0240(4) Uani 1 1 d . . .
N4 N 0.95227(15) 0.04481(16) 0.90473(11) 0.0245(4) Uani 1 1 d . . .
N5 N 0.7500 0.2649(2) 1.0000 0.0210(5) Uani 1 2 d S . .
N6 N 1.14162(14) -0.04407(17) 0.87378(12) 0.0277(4) Uani 1 1 d . . .
H6A H 1.2072 -0.0383 0.8652 0.033 Uiso 1 1 calc R . .
H6B H 1.1114 0.0175 0.8959 0.033 Uiso 1 1 calc R . .
C7 C 1.08356(18) -0.1547(2) 0.85147(14) 0.0268(5) Uani 1 1 d . . .
C8 C 0.7500 0.5236(3) 1.0000 0.0319(8) Uani 1 2 d S . .
H8A H 0.7500 0.6111 1.0000 0.038 Uiso 1 2 calc SR . .
C9 C 1.13390(18) -0.2537(2) 0.81563(14) 0.0324(6) Uani 1 1 d . . .
H9A H 1.2040 -0.2436 0.8050 0.039 Uiso 1 1 calc R . .
C10 C 0.92739(19) -0.2856(2) 0.84885(14) 0.0280(5) Uani 1 1 d . . .
H10 H 0.8580 -0.2982 0.8605 0.034 Uiso 1 1 calc R . .
C11 C 0.91006(17) 0.2449(2) 0.93845(14) 0.0242(5) Uani 1 1 d . . .
C12 C 0.83236(19) 0.4584(2) 0.97108(15) 0.0293(5) Uani 1 1 d . . .
H12 H 0.8887 0.5014 0.9522 0.035 Uiso 1 1 calc R . .
C13 C 0.82992(17) 0.3272(2) 0.97062(14) 0.0232(5) Uani 1 1 d . . .
C4 C 0.91543(17) -0.0729(2) 0.90877(14) 0.0222(5) Uani 1 1 d . . .
C15 C 1.00904(19) 0.2943(2) 0.90850(16) 0.0318(6) Uani 1 1 d . . .
H15A H 1.0699 0.2579 0.9398 0.048 Uiso 1 1 calc R . .
H15B H 1.0113 0.3842 0.9143 0.048 Uiso 1 1 calc R . .
H15C H 1.0095 0.2725 0.8521 0.048 Uiso 1 1 calc R . .
C16 C 0.97787(17) -0.1706(2) 0.86927(13) 0.0238(5) Uani 1 1 d . . .
C17 C 1.0830(2) -0.3661(2) 0.79542(16) 0.0378(6) Uani 1 1 d . . .
H17A H 1.1191 -0.4329 0.7706 0.045 Uiso 1 1 calc R . .
C18 C 0.9788(2) -0.3803(2) 0.81170(15) 0.0357(6) Uani 1 1 d . . .
H18A H 0.9430 -0.4548 0.7974 0.043 Uiso 1 1 calc R . .

loop_
_atom_site_aniso_label
_atom_site_aniso_U_11
_atom_site_aniso_U_22
_atom_site_aniso_U_33
_atom_site_aniso_U_23
_atom_site_aniso_U_13
_atom_site_aniso_U_12
Mn 0.0182(2) 0.0208(3) 0.0261(3) 0.000 0.0046(2) 0.000
O2 0.0204(8) 0.0262(9) 0.0359(10) -0.0013(7) 0.0076(7) -0.0018(7)
N3 0.0222(9) 0.0229(10) 0.0266(10) 0.0015(8) 0.0016(8) -0.0001(8)
N4 0.0227(9) 0.0239(9) 0.0269(10) -0.0002(8) 0.0024(8) 0.0005(8)
N5 0.0189(12) 0.0214(13) 0.0227(14) 0.000 0.0027(11) 0.000
N6 0.0183(10) 0.0350(11) 0.0310(11) -0.0011(9) 0.0080(8) -0.0012(8)
C7 0.0264(12) 0.0342(13) 0.0202(12) 0.0012(9) 0.0044(10) 0.0042(10)
C8 0.0351(18) 0.0210(18) 0.039(2) 0.000 0.0018(16) 0.000
C9 0.0256(13) 0.0494(16) 0.0231(13) -0.0012(11) 0.0067(10) 0.0102(11)
C10 0.0279(13) 0.0304(12) 0.0260(13) -0.0013(10) 0.0041(10) 0.0017(10)
C11 0.0234(11) 0.0234(11) 0.0255(12) -0.0004(9) 0.0009(9) -0.0014(9)
C12 0.0293(13) 0.0237(11) 0.0350(14) 0.0017(10) 0.0038(10) -0.0048(10)
C13 0.0204(11) 0.0261(11) 0.0223(11) -0.0015(9) -0.0014(9) -0.0034(9)
C4 0.0166(10) 0.0262(12) 0.0233(12) -0.0006(9) -0.0003(9) 0.0021(8)
C15 0.0302(13) 0.0278(12) 0.0379(15) -0.0012(10) 0.0065(11) -0.0053(10)
C16 0.0226(11) 0.0283(12) 0.0200(11) 0.0006(9) 0.0010(9) 0.0045(9)
C17 0.0425(15) 0.0441(15) 0.0268(13) -0.0053(11) 0.0033(12) 0.0090(13)
C18 0.0457(16) 0.0306(13) 0.0304(14) -0.0051(11) 0.0018(12) 0.0031(11)

loop_
_atom_type_symbol
_atom_type_description
_atom_type_scat_dispersion_real
_atom_type_scat_dispersion_imag
_atom_type_scat_source
C C 0.0033 0.0016 'International Tables Vol C Tables 4.2.6.8 and 6.1.1.4'
H H 0.0000 0.0000 'International Tables Vol C Tables 4.2.6.8 and 6.1.1.4'
N N 0.0061 0.0033 'International Tables Vol C Tables 4.2.6.8 and 6.1.1.4'
O O 0.0106 0.0060 'International Tables Vol C Tables 4.2.6.8 and 6.1.1.4'
Mn Mn 0.3368 0.7283 'International Tables Vol C Tables 4.2.6.8 and 6.1.1.4'

loop_
_geom_angle_atom_site_label_1
_geom_angle_atom_site_label_2
_geom_angle_atom_site_label_3
_geom_angle
_geom_angle_site_symmetry_1
_geom_angle_site_symmetry_3
_geom_angle_publ_flag
O2 Mn O2 86.61(8) 2_657 . ?
O2 Mn N3 154.48(7) 2_657 . ?
O2 Mn N3 69.86(6) . . ?
N3 Mn N3 134.90(10) 2_657 . ?
O2 Mn N5 136.69(4) . . ?
N3 Mn N5 67.45(5) . . ?
O2 Mn N6 97.22(6) . 5_757 ?
N3 Mn N6 90.62(7) . 5_757 ?
N5 Mn N6 90.22(5) . 5_757 ?
O2 Mn N6 97.22(6) 2_657 6 ?
O2 Mn N6 82.45(6) . 6 ?
N3 Mn N6 89.55(7) . 6 ?
N5 Mn N6 90.22(5) . 6 ?
N6 Mn N6 179.56(9) 5_757 6 ?
C4 O2 Mn 115.87(14) . . ?
C11 N3 N4 117.31(19) . . ?
C11 N3 Mn 124.21(16) . . ?
N4 N3 Mn 118.00(13) . . ?
C4 N4 N3 109.77(18) . . ?
C13 N5 C13 121.1(3) . 2_657 ?
C13 N5 Mn 119.46(13) . . ?
C13 N5 Mn 119.46(13) 2_657 . ?
C7 N6 Mn 117.39(14) . 5_757 ?
C9 C7 C16 119.1(2) . . ?
C9 C7 N6 119.2(2) . . ?
C16 C7 N6 121.5(2) . . ?
C12 C8 C12 119.8(3) 2_657 . ?
C17 C9 C7 122.1(2) . . ?
C18 C10 C16 121.1(2) . . ?
N3 C11 C13 113.6(2) . . ?
N3 C11 C15 123.4(2) . . ?
C13 C11 C15 123.1(2) . . ?
C8 C12 C13 119.1(2) . . ?
N5 C13 C12 120.5(2) . . ?
N5 C13 C11 114.39(19) . . ?
C12 C13 C11 125.2(2) . . ?
O2 C4 N4 126.0(2) . . ?
O2 C4 C16 119.1(2) . . ?
N4 C4 C16 114.9(2) . . ?
C10 C16 C7 118.1(2) . . ?
C10 C16 C4 117.4(2) . . ?
C7 C16 C4 124.5(2) . . ?
C9 C17 C18 118.5(2) . . ?
C10 C18 C17 121.0(2) . . ?

loop_
_geom_bond_atom_site_label_1
_geom_bond_atom_site_label_2
_geom_bond_distance
_geom_bond_site_symmetry_2
_geom_bond_publ_flag
Mn O2 2.209(2) . ?
Mn N3 2.268(2) . ?
Mn N5 2.338(3) . ?
Mn N6 2.362(2) 6 ?
O2 C4 1.270(3) . ?
N3 C11 1.294(3) . ?
N3 N4 1.371(3) . ?
N4 C4 1.339(3) . ?
N5 C13 1.345(2) . ?
N6 C7 1.413(3) . ?
C7 C9 1.396(3) . ?
C7 C16 1.413(3) . ?
C8 C12 1.381(3) . ?
C9 C17 1.379(4) . ?
C10 C18 1.380(3) . ?
C10 C16 1.402(3) . ?
C11 C13 1.483(3) . ?
C11 C15 1.494(3) . ?
C12 C13 1.394(3) . ?
C4 C16 1.498(3) . ?
C17 C18 1.384(4) . ?
